data_7109741
loop_
_publ_author_name
'Kimberly D. Roewe'
'Arnold L. Rheingold'
'Charles S. Weinert'

_publ_section_title
;
 A luminescent and dichroic hexagermane
;
_journal_name_full Chem.Commun.
_journal_page_first 8380
_journal_paper_doi 10.1039/c3cc45450a
_journal_volume 49
_journal_year 2013
_chemical_formula_sum 'C66 H82 Ge6'
_chemical_formula_weight 1310.86
_chemical_name_systematic
; 
 ? 
;
_space_group_IT_number 2
_symmetry_cell_setting triclinic
_symmetry_space_group_name_Hall '-P 1'
_symmetry_space_group_name_H-M 'P -1'
_atom_sites_solution_hydrogens geom
_atom_sites_solution_primary direct
_atom_sites_solution_secondary difmap
_audit_creation_method SHELXL-97
_cell_angle_alpha 97.447(2)
_cell_angle_beta 91.495(2)
_cell_angle_gamma 108.292(2)
_cell_formula_units_Z 1
_cell_length_a 11.0685(7)
_cell_length_b 11.3771(6)
_cell_length_c 12.7949(8)
_cell_measurement_reflns_used 9980
_cell_measurement_temperature 100(2)
_cell_measurement_theta_max 28.33
_cell_measurement_theta_min 2.44
_cell_volume 1513.09(16)
_computing_cell_refinement 'Bruker SAINT'
_computing_data_collection 'Bruker APEX2'
_computing_data_reduction 'Bruker SAINT'
_computing_molecular_graphics 'Bruker SHELXTL'
_computing_publication_material 'Bruker SHELXTL'
_computing_structure_refinement 'SHELXL-97 (Sheldrick, 1997)'
_computing_structure_solution 'SHELXS-97 (Sheldrick, 1990)'
_diffrn_ambient_temperature 100(2)
_diffrn_measured_fraction_theta_full 0.976
_diffrn_measured_fraction_theta_max 0.948
_diffrn_measurement_device_type 'Bruker APEX-II CCD'
_diffrn_measurement_method '\f and \w scans'
_diffrn_radiation_monochromator graphite
_diffrn_radiation_source 'fine-focus sealed tube'
_diffrn_radiation_type MoK\a
_diffrn_radiation_wavelength 0.71073
_diffrn_reflns_av_R_equivalents 0.0221
_diffrn_reflns_av_sigmaI/netI 0.0272
_diffrn_reflns_limit_h_max 12
_diffrn_reflns_limit_h_min -14
_diffrn_reflns_limit_k_max 15
_diffrn_reflns_limit_k_min -11
_diffrn_reflns_limit_l_max 16
_diffrn_reflns_limit_l_min -17
_diffrn_reflns_number 16375
_diffrn_reflns_theta_full 25.00
_diffrn_reflns_theta_max 28.36
_diffrn_reflns_theta_min 1.91
_exptl_absorpt_coefficient_mu 2.980
_exptl_absorpt_correction_T_max 0.5871
_exptl_absorpt_correction_T_min 0.4684
_exptl_absorpt_correction_type multi-scan
_exptl_absorpt_process_details SADABS
_exptl_crystal_colour colourless
_exptl_crystal_density_diffrn 1.439
_exptl_crystal_density_method 'not measured'
_exptl_crystal_description block
_exptl_crystal_F_000 670
_exptl_crystal_size_max 0.30
_exptl_crystal_size_mid 0.25
_exptl_crystal_size_min 0.20
_refine_diff_density_max 0.397
_refine_diff_density_min -0.366
_refine_diff_density_rms 0.060
_refine_ls_extinction_method none
_refine_ls_goodness_of_fit_ref 1.040
_refine_ls_hydrogen_treatment constr
_refine_ls_matrix_type full
_refine_ls_number_parameters 325
_refine_ls_number_reflns 7179
_refine_ls_number_restraints 0
_refine_ls_restrained_S_all 1.040
_refine_ls_R_factor_all 0.0244
_refine_ls_R_factor_gt 0.0197
_refine_ls_shift/su_max 0.002
_refine_ls_shift/su_mean 0.000
_refine_ls_structure_factor_coef Fsqd
_refine_ls_weighting_details 'calc w=1/[\s^2^(Fo^2^)+(0.0170P)^2^+0.7400P] where P=(Fo^2^+2Fc^2^)/3'
_refine_ls_weighting_scheme calc
_refine_ls_wR_factor_gt 0.0472
_refine_ls_wR_factor_ref 0.0487
_reflns_number_gt 6397
_reflns_number_total 7179
_reflns_threshold_expression >2sigma(I)
_cod_data_source_file c3cc45450a.txt
_cod_data_source_block wein145
_cod_original_sg_symbol_H-M P-1
_cod_database_code 7109741

loop_
_symmetry_equiv_pos_as_xyz
'x, y, z'
'-x, -y, -z'

loop_
_atom_site_label
_atom_site_type_symbol
_atom_site_fract_x
_atom_site_fract_y
_atom_site_fract_z
_atom_site_U_iso_or_equiv
_atom_site_adp_type
_atom_site_occupancy
_atom_site_symmetry_multiplicity
_atom_site_calc_flag
_atom_site_refinement_flags
Ge1 Ge 0.704915(15) 0.852975(14) 0.817662(13) 0.01208(4) Uani 1 1 d .
Ge2 Ge 0.571423(14) 0.641957(13) 0.735726(12) 0.00947(4) Uani 1 1 d .
Ge3 Ge 0.519833(14) 0.608901(13) 0.542856(12) 0.00915(4) Uani 1 1 d .
C1 C 0.88373(14) 0.85972(14) 0.85343(13) 0.0162(3) Uani 1 1 d .
H1A H 0.9329 0.9497 0.8780 0.019 Uiso 1 1 calc R
C2 C 0.89895(16) 0.78783(17) 0.94374(14) 0.0237(4) Uani 1 1 d .
H2A H 0.9891 0.7959 0.9562 0.036 Uiso 1 1 calc R
H2B H 0.8489 0.6993 0.9246 0.036 Uiso 1 1 calc R
H2C H 0.8685 0.8224 1.0081 0.036 Uiso 1 1 calc R
C3 C 0.94776(15) 0.81886(15) 0.75687(14) 0.0186(3) Uani 1 1 d .
H3A H 1.0351 0.8237 0.7783 0.028 Uiso 1 1 calc R
H3B H 0.9499 0.8741 0.7038 0.028 Uiso 1 1 calc R
H3C H 0.8993 0.7326 0.7268 0.028 Uiso 1 1 calc R
C4 C 0.63034(16) 0.90227(15) 0.94944(13) 0.0203(3) Uani 1 1 d .
H4A H 0.5509 0.9195 0.9275 0.024 Uiso 1 1 calc R
C5 C 0.71990(18) 1.02425(17) 1.01217(15) 0.0298(4) Uani 1 1 d .
H5A H 0.6808 1.0461 1.0765 0.045 Uiso 1 1 calc R
H5B H 0.7348 1.0916 0.9687 0.045 Uiso 1 1 calc R
H5C H 0.8014 1.0128 1.0313 0.045 Uiso 1 1 calc R
C6 C 0.59121(17) 0.79950(17) 1.01960(14) 0.0255(4) Uani 1 1 d .
H6A H 0.5554 0.8297 1.0829 0.038 Uiso 1 1 calc R
H6B H 0.6662 0.7773 1.0405 0.038 Uiso 1 1 calc R
H6C H 0.5270 0.7256 0.9804 0.038 Uiso 1 1 calc R
C7 C 0.70870(16) 0.97508(14) 0.71811(14) 0.0196(3) Uani 1 1 d .
H7A H 0.6981 0.9284 0.6449 0.024 Uiso 1 1 calc R
C8 C 0.59706(17) 1.02737(16) 0.73070(15) 0.0241(4) Uani 1 1 d .
H8A H 0.6018 1.0868 0.6808 0.036 Uiso 1 1 calc R
H8B H 0.6017 1.0701 0.8030 0.036 Uiso 1 1 calc R
H8C H 0.5163 0.9586 0.7164 0.036 Uiso 1 1 calc R
C9 C 0.83588(17) 1.08132(16) 0.72750(18) 0.0297(4) Uani 1 1 d .
H9A H 0.8328 1.1385 0.6771 0.045 Uiso 1 1 calc R
H9B H 0.9050 1.0464 0.7119 0.045 Uiso 1 1 calc R
H9C H 0.8514 1.1271 0.7995 0.045 Uiso 1 1 calc R
C10 C 0.39932(14) 0.59978(14) 0.78787(12) 0.0125(3) Uani 1 1 d .
C11 C 0.32981(15) 0.47569(14) 0.79717(13) 0.0175(3) Uani 1 1 d .
H11A H 0.3693 0.4126 0.7854 0.021 Uiso 1 1 calc R
C12 C 0.20329(16) 0.44395(16) 0.82348(14) 0.0239(4) Uani 1 1 d .
H12A H 0.1572 0.3594 0.8292 0.029 Uiso 1 1 calc R
C13 C 0.14452(16) 0.53477(17) 0.84135(14) 0.0236(4) Uani 1 1 d .
H13A H 0.0582 0.5128 0.8591 0.028 Uiso 1 1 calc R
C14 C 0.21210(15) 0.65817(16) 0.83328(13) 0.0188(3) Uani 1 1 d .
H14A H 0.1723 0.7210 0.8460 0.023 Uiso 1 1 calc R
C15 C 0.33818(15) 0.68999(14) 0.80662(12) 0.0143(3) Uani 1 1 d .
H15A H 0.3836 0.7747 0.8011 0.017 Uiso 1 1 calc R
C16 C 0.65089(14) 0.52234(13) 0.77728(12) 0.0118(3) Uani 1 1 d .
C17 C 0.73758(14) 0.48582(14) 0.71399(12) 0.0143(3) Uani 1 1 d .
H17A H 0.7517 0.5134 0.6470 0.017 Uiso 1 1 calc R
C18 C 0.80365(16) 0.40974(15) 0.74719(14) 0.0203(3) Uani 1 1 d .
H18A H 0.8616 0.3850 0.7029 0.024 Uiso 1 1 calc R
C19 C 0.78418(16) 0.37039(15) 0.84554(14) 0.0219(4) Uani 1 1 d .
H19A H 0.8303 0.3201 0.8694 0.026 Uiso 1 1 calc R
C20 C 0.69754(16) 0.40440(15) 0.90887(14) 0.0208(3) Uani 1 1 d .
H20A H 0.6835 0.3766 0.9757 0.025 Uiso 1 1 calc R
C21 C 0.63115(15) 0.47912(14) 0.87473(13) 0.0165(3) Uani 1 1 d .
H21A H 0.5713 0.5013 0.9184 0.020 Uiso 1 1 calc R
C22 C 0.64212(14) 0.72189(13) 0.46241(12) 0.0118(3) Uani 1 1 d .
C23 C 0.77344(15) 0.75999(14) 0.48849(13) 0.0172(3) Uani 1 1 d .
H23A H 0.8049 0.7312 0.5466 0.021 Uiso 1 1 calc R
C24 C 0.85874(16) 0.83969(16) 0.43031(15) 0.0235(4) Uani 1 1 d .
H24A H 0.9478 0.8644 0.4485 0.028 Uiso 1 1 calc R
C25 C 0.81396(17) 0.88285(15) 0.34615(15) 0.0234(4) Uani 1 1 d .
H25A H 0.8721 0.9379 0.3070 0.028 Uiso 1 1 calc R
C26 C 0.68413(17) 0.84581(14) 0.31879(13) 0.0188(3) Uani 1 1 d .
H26A H 0.6533 0.8758 0.2612 0.023 Uiso 1 1 calc R
C27 C 0.59883(15) 0.76456(14) 0.37579(12) 0.0145(3) Uani 1 1 d .
H27A H 0.5101 0.7378 0.3555 0.017 Uiso 1 1 calc R
C28 C 0.36518(14) 0.65912(14) 0.54014(12) 0.0132(3) Uani 1 1 d .
C29 C 0.24624(15) 0.57750(16) 0.55909(12) 0.0181(3) Uani 1 1 d .
H29A H 0.2377 0.4933 0.5664 0.022 Uiso 1 1 calc R
C30 C 0.14023(16) 0.61856(19) 0.56727(14) 0.0262(4) Uani 1 1 d .
H30A H 0.0600 0.5623 0.5801 0.031 Uiso 1 1 calc R
C31 C 0.15153(18) 0.7411(2) 0.55677(15) 0.0317(5) Uani 1 1 d .
H31A H 0.0788 0.7684 0.5615 0.038 Uiso 1 1 calc R
C32 C 0.26767(19) 0.82330(18) 0.53953(15) 0.0284(4) Uani 1 1 d .
H32A H 0.2753 0.9075 0.5328 0.034 Uiso 1 1 calc R
C33 C 0.37454(16) 0.78316(15) 0.53185(13) 0.0190(3) Uani 1 1 d .
H33A H 0.4547 0.8408 0.5208 0.023 Uiso 1 1 calc R

loop_
_atom_site_aniso_label
_atom_site_aniso_U_11
_atom_site_aniso_U_22
_atom_site_aniso_U_33
_atom_site_aniso_U_23
_atom_site_aniso_U_13
_atom_site_aniso_U_12
Ge1 0.01023(8) 0.01075(7) 0.01410(8) -0.00062(6) 0.00179(6) 0.00260(6)
Ge2 0.00956(8) 0.00978(7) 0.00905(8) 0.00100(5) 0.00100(6) 0.00317(6)
Ge3 0.00944(7) 0.00969(7) 0.00892(8) 0.00128(5) 0.00102(6) 0.00388(6)
C1 0.0113(7) 0.0156(7) 0.0198(8) 0.0002(6) 0.0002(6) 0.0024(6)
C2 0.0155(8) 0.0298(9) 0.0234(9) 0.0047(7) -0.0026(7) 0.0038(7)
C3 0.0146(8) 0.0173(7) 0.0250(9) 0.0028(6) 0.0030(7) 0.0067(6)
C4 0.0143(8) 0.0225(8) 0.0192(8) -0.0072(7) 0.0013(6) 0.0032(6)
C5 0.0250(9) 0.0274(9) 0.0288(10) -0.0131(8) 0.0031(8) 0.0035(7)
C6 0.0199(9) 0.0350(10) 0.0148(8) -0.0029(7) 0.0038(7) 0.0014(7)
C7 0.0228(8) 0.0138(7) 0.0242(9) 0.0042(6) 0.0057(7) 0.0076(6)
C8 0.0224(9) 0.0198(8) 0.0331(10) 0.0067(7) 0.0011(8) 0.0097(7)
C9 0.0240(9) 0.0176(8) 0.0517(13) 0.0131(8) 0.0136(9) 0.0085(7)
C10 0.0117(7) 0.0162(7) 0.0081(7) 0.0000(5) 0.0004(5) 0.0031(6)
C11 0.0187(8) 0.0153(7) 0.0165(8) -0.0001(6) 0.0036(6) 0.0032(6)
C12 0.0180(8) 0.0218(8) 0.0241(9) 0.0011(7) 0.0048(7) -0.0040(7)
C13 0.0111(8) 0.0357(10) 0.0193(9) -0.0003(7) 0.0027(6) 0.0026(7)
C14 0.0151(8) 0.0291(9) 0.0140(8) -0.0013(6) -0.0010(6) 0.0116(7)
C15 0.0145(7) 0.0172(7) 0.0107(7) 0.0002(6) -0.0005(6) 0.0052(6)
C16 0.0109(7) 0.0094(6) 0.0130(7) 0.0000(5) -0.0015(6) 0.0008(5)
C17 0.0140(7) 0.0135(7) 0.0136(8) -0.0002(6) -0.0005(6) 0.0026(6)
C18 0.0167(8) 0.0163(7) 0.0283(9) -0.0009(7) 0.0006(7) 0.0074(6)
C19 0.0195(8) 0.0159(7) 0.0319(10) 0.0071(7) -0.0054(7) 0.0071(6)
C20 0.0214(8) 0.0195(8) 0.0202(9) 0.0103(6) -0.0017(7) 0.0021(7)
C21 0.0160(7) 0.0184(7) 0.0149(8) 0.0043(6) 0.0010(6) 0.0046(6)
C22 0.0148(7) 0.0088(6) 0.0118(7) 0.0003(5) 0.0028(6) 0.0043(5)
C23 0.0154(8) 0.0180(7) 0.0186(8) 0.0044(6) 0.0016(6) 0.0050(6)
C24 0.0143(8) 0.0238(8) 0.0310(10) 0.0084(7) 0.0042(7) 0.0022(7)
C25 0.0224(9) 0.0194(8) 0.0292(10) 0.0106(7) 0.0117(7) 0.0045(7)
C26 0.0272(9) 0.0167(7) 0.0149(8) 0.0053(6) 0.0042(7) 0.0089(7)
C27 0.0172(7) 0.0141(7) 0.0128(7) 0.0004(6) 0.0007(6) 0.0065(6)
C28 0.0142(7) 0.0187(7) 0.0084(7) -0.0020(6) -0.0011(6) 0.0094(6)
C29 0.0145(8) 0.0265(8) 0.0117(8) -0.0029(6) -0.0014(6) 0.0067(6)
C30 0.0137(8) 0.0489(11) 0.0140(8) -0.0049(8) -0.0008(6) 0.0111(8)
C31 0.0270(10) 0.0600(13) 0.0192(9) -0.0005(9) -0.0003(8) 0.0323(10)
C32 0.0396(11) 0.0365(10) 0.0211(9) 0.0029(8) 0.0030(8) 0.0297(9)
C33 0.0229(8) 0.0226(8) 0.0155(8) 0.0005(6) 0.0014(7) 0.0138(7)

loop_
_atom_type_symbol
_atom_type_description
_atom_type_scat_dispersion_real
_atom_type_scat_dispersion_imag
_atom_type_scat_source
C C 0.0033 0.0016 'International Tables Vol C Tables 4.2.6.8 and 6.1.1.4'
H H 0.0000 0.0000 'International Tables Vol C Tables 4.2.6.8 and 6.1.1.4'
Ge Ge 0.1547 1.8001 'International Tables Vol C Tables 4.2.6.8 and 6.1.1.4'

loop_
_geom_angle_atom_site_label_1
_geom_angle_atom_site_label_2
_geom_angle_atom_site_label_3
_geom_angle
_geom_angle_site_symmetry_3
C4 Ge1 C7 108.99(7) .
C4 Ge1 C1 108.74(7) .
C7 Ge1 C1 108.48(7) .
C4 Ge1 Ge2 109.19(5) .
C7 Ge1 Ge2 109.49(5) .
C1 Ge1 Ge2 111.91(4) .
C16 Ge2 C10 107.95(6) .
C16 Ge2 Ge1 107.71(4) .
C10 Ge2 Ge1 110.80(4) .
C16 Ge2 Ge3 111.71(4) .
C10 Ge2 Ge3 100.93(4) .
Ge1 Ge2 Ge3 117.330(8) .
C22 Ge3 C28 105.92(6) .
C22 Ge3 Ge2 115.68(4) .
C28 Ge3 Ge2 99.69(4) .
C22 Ge3 Ge3 108.47(4) 2_666
C28 Ge3 Ge3 112.43(4) 2_666
Ge2 Ge3 Ge3 114.153(10) 2_666
C3 C1 C2 109.86(14) .
C3 C1 Ge1 112.47(11) .
C2 C1 Ge1 114.69(11) .
C6 C4 C5 110.79(15) .
C6 C4 Ge1 113.61(12) .
C5 C4 Ge1 111.31(11) .
C9 C7 C8 110.75(13) .
C9 C7 Ge1 112.73(12) .
C8 C7 Ge1 111.64(11) .
C15 C10 C11 117.93(14) .
C15 C10 Ge2 121.04(11) .
C11 C10 Ge2 120.73(12) .
C12 C11 C10 120.70(16) .
C13 C12 C11 120.38(16) .
C12 C13 C14 119.71(15) .
C13 C14 C15 120.01(16) .
C14 C15 C10 121.26(15) .
C21 C16 C17 117.99(14) .
C21 C16 Ge2 121.11(12) .
C17 C16 Ge2 120.69(11) .
C18 C17 C16 121.26(15) .
C19 C18 C17 119.49(16) .
C20 C19 C18 120.08(15) .
C19 C20 C21 120.04(16) .
C20 C21 C16 121.12(15) .
C27 C22 C23 118.27(14) .
C27 C22 Ge3 120.13(11) .
C23 C22 Ge3 121.60(12) .
C24 C23 C22 120.80(15) .
C25 C24 C23 120.09(16) .
C24 C25 C26 119.99(15) .
C25 C26 C27 120.02(15) .
C26 C27 C22 120.80(15) .
C33 C28 C29 117.99(14) .
C33 C28 Ge3 120.09(12) .
C29 C28 Ge3 121.47(11) .
C30 C29 C28 120.68(16) .
C31 C30 C29 120.17(17) .
C32 C31 C30 120.16(16) .
C31 C32 C33 120.05(17) .
C32 C33 C28 120.93(17) .

loop_
_geom_bond_atom_site_label_1
_geom_bond_atom_site_label_2
_geom_bond_distance
_geom_bond_site_symmetry_2
Ge1 C4 1.9892(16) .
Ge1 C7 1.9948(16) .
Ge1 C1 1.9952(16) .
Ge1 Ge2 2.4670(2) .
Ge2 C16 1.9552(15) .
Ge2 C10 1.9697(15) .
Ge2 Ge3 2.4715(3) .
Ge3 C22 1.9666(15) .
Ge3 C28 1.9682(15) .
Ge3 Ge3 2.4745(3) 2_666
C1 C3 1.532(2) .
C1 C2 1.534(2) .
C4 C6 1.528(3) .
C4 C5 1.536(2) .
C7 C9 1.531(2) .
C7 C8 1.534(2) .
C10 C15 1.396(2) .
C10 C11 1.402(2) .
C11 C12 1.394(2) .
C12 C13 1.383(3) .
C13 C14 1.387(2) .
C14 C15 1.391(2) .
C16 C21 1.396(2) .
C16 C17 1.397(2) .
C17 C18 1.393(2) .
C18 C19 1.389(2) .
C19 C20 1.385(3) .
C20 C21 1.387(2) .
C22 C27 1.397(2) .
C22 C23 1.398(2) .
C23 C24 1.394(2) .
C24 C25 1.381(3) .
C25 C26 1.386(2) .
C26 C27 1.393(2) .
C28 C33 1.400(2) .
C28 C29 1.401(2) .
C29 C30 1.394(2) .
C30 C31 1.385(3) .
C31 C32 1.375(3) .
C32 C33 1.397(2) .
